data_7201641
loop_
_publ_author_name
'Duan, Xianying'
'Cheng, Xian'
'Lin, Jianguo'
'Zang, Shuangquan'
'Li, Yizhi'
'Zhu, Chengjian'
'Meng, Qingjin'

_publ_section_title
;
 Three coordination polymers with helical chains based on
 methylenediisophthalic acid (H4MDIP)
;
_journal_issue 6
_journal_name_full CrystEngComm
_journal_page_first 706
_journal_paper_doi 10.1039/b712319a
_journal_volume 10
_journal_year 2008
_chemical_formula_moiety 'C34 H32 Co5 O25, 6(H2 O)'
_chemical_formula_sum 'C34 H44 Co5 O31'
_chemical_formula_weight 1243.34
_chemical_name_systematic
;
?
;
_space_group_IT_number 14
_symmetry_cell_setting monoclinic
_symmetry_space_group_name_Hall '-P 2yn'
_symmetry_space_group_name_H-M 'P 1 21/n 1'
_atom_sites_solution_hydrogens geom
_atom_sites_solution_primary direct
_atom_sites_solution_secondary difmap
_audit_creation_method SHELXL-97
_cell_angle_alpha 90.00
_cell_angle_beta 90.560(3)
_cell_angle_gamma 90.00
_cell_formula_units_Z 2
_cell_length_a 9.9387(16)
_cell_length_b 8.4653(14)
_cell_length_c 25.115(4)
_cell_measurement_reflns_used 706
_cell_measurement_temperature 298(2)
_cell_measurement_theta_max 21.932
_cell_measurement_theta_min 2.539
_cell_volume 2112.9(6)
_computing_cell_refinement 'Bruker SMART'
_computing_data_collection 'Bruker SMART'
_computing_data_reduction 'Bruker SAINT'
_computing_molecular_graphics 'Bruker SHELXTL'
_computing_publication_material 'Bruker SHELXTL'
_computing_structure_refinement 'Bruker SHELXTL'
_computing_structure_solution 'Bruker SHELXTL'
_diffrn_ambient_temperature 298(2)
_diffrn_measured_fraction_theta_full 0.999
_diffrn_measured_fraction_theta_max 0.999
_diffrn_measurement_device_type 'CCD area detector'
_diffrn_measurement_method 'phi and omega scans'
_diffrn_radiation_monochromator graphite
_diffrn_radiation_source 'fine-focus sealed tube'
_diffrn_radiation_type MoK\a
_diffrn_radiation_wavelength 0.71073
_diffrn_reflns_av_R_equivalents 0.0351
_diffrn_reflns_av_sigmaI/netI 0.0412
_diffrn_reflns_limit_h_max 11
_diffrn_reflns_limit_h_min -12
_diffrn_reflns_limit_k_max 10
_diffrn_reflns_limit_k_min -6
_diffrn_reflns_limit_l_max 30
_diffrn_reflns_limit_l_min -28
_diffrn_reflns_number 11046
_diffrn_reflns_theta_full 26.00
_diffrn_reflns_theta_max 26.00
_diffrn_reflns_theta_min 2.20
_exptl_absorpt_coefficient_mu 2.033
_exptl_absorpt_correction_T_max 0.72
_exptl_absorpt_correction_T_min 0.65
_exptl_absorpt_correction_type multi-scan
_exptl_absorpt_process_details 'SADABS, Bruker(2000)'
_exptl_crystal_colour purple
_exptl_crystal_density_diffrn 1.954
_exptl_crystal_density_method 'not measured'
_exptl_crystal_description piece
_exptl_crystal_F_000 1262
_exptl_crystal_size_max 0.24
_exptl_crystal_size_mid 0.22
_exptl_crystal_size_min 0.20
_refine_diff_density_max 0.400
_refine_diff_density_min -0.712
_refine_diff_density_rms 0.089
_refine_ls_extinction_method none
_refine_ls_goodness_of_fit_ref 1.076
_refine_ls_hydrogen_treatment constr
_refine_ls_matrix_type full
_refine_ls_number_parameters 322
_refine_ls_number_reflns 4154
_refine_ls_number_restraints 0
_refine_ls_restrained_S_all 1.076
_refine_ls_R_factor_all 0.0733
_refine_ls_R_factor_gt 0.0574
_refine_ls_shift/su_max 0.000
_refine_ls_shift/su_mean 0.000
_refine_ls_structure_factor_coef Fsqd
_refine_ls_weighting_details 'calc w=1/[\s^2^(Fo^2^)+(0.0800P)^2^+1.9900P] where P=(Fo^2^+2Fc^2^)/3'
_refine_ls_weighting_scheme calc
_refine_ls_wR_factor_gt 0.1390
_refine_ls_wR_factor_ref 0.1452
_reflns_number_gt 3444
_reflns_number_total 4154
_reflns_threshold_expression >2sigma(I)
_cod_data_source_file b712319a.txt
_cod_data_source_block 3
_cod_original_sg_symbol_H-M 'P 21/n'
_cod_database_code 7201641

loop_
_symmetry_equiv_pos_as_xyz
'x, y, z'
'-x+1/2, y+1/2, -z+1/2'
'-x, -y, -z'
'x-1/2, -y-1/2, z-1/2'

loop_
_atom_site_label
_atom_site_type_symbol
_atom_site_fract_x
_atom_site_fract_y
_atom_site_fract_z
_atom_site_U_iso_or_equiv
_atom_site_adp_type
_atom_site_occupancy
_atom_site_symmetry_multiplicity
_atom_site_calc_flag
_atom_site_refinement_flags
_atom_site_disorder_assembly
_atom_site_disorder_group
C1 C 0.1063(6) 0.1385(6) 0.1275(2) 0.0434(12) Uani 1 1 d . . .
C2 C 0.1248(5) 0.0326(6) 0.1688(2) 0.0385(11) Uani 1 1 d . . .
H2 H 0.0512 -0.0100 0.1863 0.046 Uiso 1 1 calc R . .
C3 C 0.2584(5) -0.0105(6) 0.18406(19) 0.0353(10) Uani 1 1 d . . .
C4 C 0.3655(5) 0.0567(5) 0.15821(18) 0.0334(10) Uani 1 1 d . . .
H4 H 0.4529 0.0320 0.1689 0.040 Uiso 1 1 calc R . .
C5 C 0.3435(5) 0.1630(6) 0.11549(19) 0.0377(11) Uani 1 1 d . . .
C6 C 0.2148(4) 0.2034(5) 0.10079(17) 0.0297(9) Uani 1 1 d . . .
H6 H 0.2002 0.2741 0.0730 0.036 Uiso 1 1 calc R . .
C7 C -0.0351(4) 0.1949(6) 0.11410(19) 0.0352(10) Uani 1 1 d . . .
C8 C 0.4610(4) 0.2439(6) 0.08950(18) 0.0328(10) Uani 1 1 d . . .
C9 C 0.2809(5) -0.1310(6) 0.2288(2) 0.0378(11) Uani 1 1 d . . .
H9A H 0.2031 -0.1997 0.2314 0.045 Uiso 1 1 calc R . .
H9B H 0.3587 -0.1958 0.2209 0.045 Uiso 1 1 calc R . .
C10 C 0.3030(5) -0.0461(6) 0.28053(19) 0.0377(11) Uani 1 1 d . . .
C11 C 0.1961(5) -0.0007(6) 0.3110(2) 0.0409(11) Uani 1 1 d . . .
H11 H 0.1092 -0.0193 0.2984 0.049 Uiso 1 1 calc R . .
C12 C 0.2140(5) 0.0734(6) 0.3607(2) 0.0366(10) Uani 1 1 d . . .
C13 C 0.3410(4) 0.1059(6) 0.37869(18) 0.0348(10) Uani 1 1 d . . .
H13 H 0.3535 0.1572 0.4111 0.042 Uiso 1 1 calc R . .
C14 C 0.4519(4) 0.0623(5) 0.34853(18) 0.0321(10) Uani 1 1 d . . .
C15 C 0.4342(5) -0.0168(6) 0.3006(2) 0.0401(11) Uani 1 1 d . . .
H15 H 0.5087 -0.0506 0.2816 0.048 Uiso 1 1 calc R . .
C16 C 0.0927(5) 0.1167(6) 0.3926(2) 0.0397(11) Uani 1 1 d . . .
C17 C 0.5909(5) 0.1002(6) 0.36798(18) 0.0363(10) Uani 1 1 d . . .
Co1 Co -0.25494(7) 0.32667(8) 0.08763(3) 0.0381(2) Uani 1 1 d . . .
Co2 Co -0.31571(7) 0.70410(8) 0.09786(3) 0.0383(2) Uani 1 1 d . . .
Co3 Co -0.5000 0.5000 0.0000 0.0292(2) Uani 1 2 d S . .
O1 O -0.3194(4) 0.5138(4) 0.04284(14) 0.0399(8) Uani 1 1 d . . .
H1A H -0.2487 0.5351 0.0169 0.048 Uiso 1 1 calc R . .
O2 O -0.1375(3) 0.1509(4) 0.13924(13) 0.0364(7) Uani 1 1 d . . .
O3 O -0.0508(3) 0.2957(4) 0.07606(14) 0.0409(8) Uani 1 1 d . . .
O4 O 0.4429(3) 0.2925(4) 0.04316(13) 0.0388(8) Uani 1 1 d . . .
O5 O 0.5667(3) 0.2570(4) 0.11703(14) 0.0386(8) Uani 1 1 d . . .
O6 O -0.0160(4) 0.1354(4) 0.36789(14) 0.0396(8) Uani 1 1 d . . .
O7 O 0.1058(3) 0.1326(4) 0.44282(13) 0.0395(8) Uani 1 1 d . . .
O8 O 0.6075(3) 0.2157(4) 0.39800(13) 0.0353(8) Uani 1 1 d . . .
O9 O 0.6906(3) 0.0183(4) 0.35464(13) 0.0345(7) Uani 1 1 d . . .
O10 O -0.2873(4) 0.1836(4) 0.01879(14) 0.0429(8) Uani 1 1 d . . .
H10B H -0.2717 0.2421 -0.0080 0.051 Uiso 1 1 d R . .
H10C H -0.3702 0.1597 0.0168 0.051 Uiso 1 1 d R . .
O11 O -0.3525(3) 0.8670(4) 0.04083(12) 0.0353(7) Uani 1 1 d . . .
H11A H -0.3582 0.8217 0.0107 0.053 Uiso 1 1 d R . .
H11C H -0.2884 0.9334 0.0405 0.053 Uiso 1 1 d R . .
O12 O -0.3143(3) 0.8833(4) 0.15785(13) 0.0378(8) Uani 1 1 d . . .
H12C H -0.2469 0.8687 0.1784 0.045 Uiso 1 1 d R . .
H12A H -0.3085 0.9739 0.1435 0.057 Uiso 1 1 d R . .
O13 O 0.6646(3) 0.6769(4) 0.24695(12) 0.0372(8) Uani 1 1 d . . .
H13D H 0.6033 0.6179 0.2339 0.045 Uiso 1 1 d R . .
H13C H 0.6385 0.7146 0.2765 0.045 Uiso 1 1 d R . .
O14 O 0.9697(4) 0.1155(4) 0.97144(15) 0.0476(9) Uani 1 1 d . . .
H14D H 0.8973 0.0833 0.9855 0.057 Uiso 1 1 d R . .
H14B H 0.9695 0.0872 0.9390 0.057 Uiso 1 1 d R . .
O15 O 0.5962(3) 0.3432(4) 0.23008(13) 0.0368(8) Uani 1 1 d . . .
H15A H 0.5813 0.2504 0.2185 0.044 Uiso 1 1 d R . .
H15C H 0.6787 0.3662 0.2259 0.044 Uiso 1 1 d R . .
O16 O 0.9376(7) 0.5160(9) 0.9997(3) 0.0436(17) Uani 0.50 1 d P . .
H16D H 0.8591 0.5154 1.0129 0.052 Uiso 0.50 1 d PR . .
H16B H 0.9514 0.6043 0.9846 0.065 Uiso 0.50 1 d PR . .

loop_
_atom_site_aniso_label
_atom_site_aniso_U_11
_atom_site_aniso_U_22
_atom_site_aniso_U_33
_atom_site_aniso_U_23
_atom_site_aniso_U_13
_atom_site_aniso_U_12
C1 0.048(3) 0.040(3) 0.043(3) 0.001(2) 0.002(2) -0.003(2)
C2 0.030(2) 0.048(3) 0.038(3) 0.003(2) -0.0043(19) -0.005(2)
C3 0.031(2) 0.042(3) 0.032(2) 0.006(2) 0.0061(18) 0.002(2)
C4 0.042(3) 0.028(2) 0.030(2) 0.0017(18) -0.0029(19) 0.0017(19)
C5 0.042(3) 0.041(3) 0.030(2) 0.0021(19) 0.001(2) -0.001(2)
C6 0.027(2) 0.029(2) 0.033(2) 0.0102(18) -0.0034(17) -0.0032(17)
C7 0.026(2) 0.041(3) 0.039(2) 0.011(2) -0.0035(18) 0.0040(19)
C8 0.028(2) 0.038(2) 0.033(2) -0.0007(19) 0.0010(18) -0.0025(19)
C9 0.028(2) 0.044(3) 0.042(3) -0.003(2) -0.0022(19) 0.006(2)
C10 0.031(2) 0.045(3) 0.037(3) -0.004(2) -0.0065(19) 0.003(2)
C11 0.043(3) 0.035(3) 0.044(3) -0.006(2) 0.003(2) -0.004(2)
C12 0.038(3) 0.030(2) 0.042(3) 0.003(2) 0.001(2) 0.0045(19)
C13 0.029(2) 0.044(3) 0.031(2) 0.004(2) -0.0004(18) -0.003(2)
C14 0.026(2) 0.030(2) 0.040(2) 0.0022(19) -0.0051(18) 0.0001(17)
C15 0.042(3) 0.046(3) 0.033(2) 0.000(2) -0.002(2) 0.001(2)
C16 0.043(3) 0.034(2) 0.043(3) -0.008(2) 0.005(2) 0.003(2)
C17 0.044(3) 0.036(3) 0.029(2) -0.0025(19) -0.0070(19) -0.003(2)
Co1 0.0401(4) 0.0302(3) 0.0439(4) -0.0021(3) -0.0014(3) -0.0006(3)
Co2 0.0401(4) 0.0302(4) 0.0445(4) -0.0018(3) -0.0010(3) 0.0011(3)
Co3 0.0282(4) 0.0307(5) 0.0287(4) -0.0018(3) 0.0017(3) -0.0007(3)
O1 0.0464(19) 0.0312(17) 0.0419(19) -0.0010(14) -0.0057(15) 0.0026(15)
O2 0.0426(18) 0.0304(17) 0.0362(17) -0.0069(13) -0.0034(14) 0.0007(14)
O3 0.0372(18) 0.043(2) 0.0428(19) -0.0034(16) -0.0082(15) -0.0050(15)
O4 0.0343(17) 0.043(2) 0.0389(18) -0.0070(15) -0.0006(14) 0.0081(15)
O5 0.0450(19) 0.0267(16) 0.0442(19) -0.0089(14) 0.0107(15) 0.0003(14)
O6 0.045(2) 0.0308(18) 0.0433(19) 0.0001(14) 0.0036(16) -0.0037(15)
O7 0.0383(18) 0.046(2) 0.0348(18) -0.0004(15) 0.0014(14) 0.0091(15)
O8 0.0297(16) 0.0314(17) 0.0449(19) 0.0226(15) 0.0013(14) 0.0048(13)
O9 0.0413(18) 0.0281(16) 0.0341(17) 0.0024(13) -0.0022(14) -0.0001(14)
O10 0.048(2) 0.0382(19) 0.0422(19) 0.0057(15) 0.0002(16) -0.0079(15)
O11 0.0274(15) 0.0448(19) 0.0334(17) -0.0099(14) -0.0190(13) 0.0078(14)
O12 0.0293(16) 0.0397(19) 0.0445(19) 0.0043(15) 0.0030(14) 0.0023(14)
O13 0.0389(18) 0.0442(19) 0.0284(16) 0.0042(14) -0.0030(13) -0.0152(15)
O14 0.054(2) 0.043(2) 0.046(2) 0.0137(17) 0.0059(17) -0.0053(17)
O15 0.0360(17) 0.0384(18) 0.0361(17) -0.0150(14) 0.0010(14) 0.0176(14)
O16 0.027(3) 0.052(4) 0.051(4) 0.016(3) -0.013(3) 0.007(3)

loop_
_atom_type_symbol
_atom_type_description
_atom_type_scat_dispersion_real
_atom_type_scat_dispersion_imag
_atom_type_scat_source
C C 0.0033 0.0016 'International Tables Vol C Tables 4.2.6.8 and 6.1.1.4'
H H 0.0000 0.0000 'International Tables Vol C Tables 4.2.6.8 and 6.1.1.4'
O O 0.0106 0.0060 'International Tables Vol C Tables 4.2.6.8 and 6.1.1.4'
Co Co 0.3494 0.9721 'International Tables Vol C Tables 4.2.6.8 and 6.1.1.4'

loop_
_geom_angle_atom_site_label_1
_geom_angle_atom_site_label_2
_geom_angle_atom_site_label_3
_geom_angle
_geom_angle_site_symmetry_1
_geom_angle_site_symmetry_3
_geom_angle_publ_flag
C2 C1 C6 121.4(5) . . ?
C2 C1 C7 119.1(4) . . ?
C6 C1 C7 119.3(4) . . ?
C1 C2 C3 119.0(4) . . ?
C1 C2 H2 120.5 . . ?
C3 C2 H2 120.5 . . ?
C4 C3 C2 119.3(4) . . ?
C4 C3 C9 120.9(4) . . ?
C2 C3 C9 119.8(4) . . ?
C3 C4 C5 120.4(5) . . ?
C3 C4 H4 119.8 . . ?
C5 C4 H4 119.8 . . ?
C6 C5 C4 119.9(4) . . ?
C6 C5 C8 119.6(4) . . ?
C4 C5 C8 120.2(4) . . ?
C5 C6 C1 119.9(4) . . ?
C5 C6 H6 120.1 . . ?
C1 C6 H6 120.1 . . ?
O2 C7 O3 118.3(4) . . ?
O2 C7 C1 123.1(4) . . ?
O3 C7 C1 118.5(4) . . ?
O4 C8 O5 126.7(4) . . ?
O4 C8 C5 116.7(4) . . ?
O5 C8 C5 116.6(4) . . ?
C10 C9 C3 109.6(4) . . ?
C10 C9 H9A 109.8 . . ?
C3 C9 H9A 109.8 . . ?
C10 C9 H9B 109.8 . . ?
C3 C9 H9B 109.8 . . ?
H9A C9 H9B 108.2 . . ?
C11 C10 C15 118.0(5) . . ?
C11 C10 C9 120.7(4) . . ?
C15 C10 C9 121.2(4) . . ?
C10 C11 C12 121.9(5) . . ?
C10 C11 H11 119.0 . . ?
C12 C11 H11 119.0 . . ?
C13 C12 C11 119.5(5) . . ?
C13 C12 C16 121.4(5) . . ?
C11 C12 C16 119.2(5) . . ?
C12 C13 C14 120.1(5) . . ?
C12 C13 H13 120.0 . . ?
C14 C13 H13 120.0 . . ?
C15 C14 C13 120.4(4) . . ?
C15 C14 C17 119.7(4) . . ?
C13 C14 C17 119.9(4) . . ?
C14 C15 C10 120.1(4) . . ?
C14 C15 H15 120.0 . . ?
C10 C15 H15 120.0 . . ?
O6 C16 O7 123.9(4) . . ?
O6 C16 C12 117.5(4) . . ?
O7 C16 C12 118.6(5) . . ?
O8 C17 O9 119.7(4) . . ?
O8 C17 C14 118.8(4) . . ?
O9 C17 C14 121.5(4) . . ?
O5 Co1 O1 99.01(15) 1_455 . ?
O5 Co1 O3 151.85(15) 1_455 . ?
O1 Co1 O3 108.86(14) . . ?
O5 Co1 O10 90.27(14) 1_455 . ?
O1 Co1 O10 87.13(14) . . ?
O3 Co1 O10 87.40(14) . . ?
O5 Co1 O9 102.65(13) 1_455 2 ?
O1 Co1 O9 83.22(13) . 2 ?
O3 Co1 O9 84.80(13) . 2 ?
O10 Co1 O9 164.92(12) . 2 ?
O5 Co1 O2 92.74(14) 1_455 . ?
O1 Co1 O2 166.58(13) . . ?
O3 Co1 O2 60.10(13) . . ?
O10 Co1 O2 99.33(13) . . ?
O9 Co1 O2 87.92(12) 2 . ?
O6 Co2 O11 111.19(14) 2_455 . ?
O6 Co2 O8 147.23(15) 2_455 2 ?
O11 Co2 O8 100.21(13) . 2 ?
O6 Co2 O1 92.91(14) 2_455 . ?
O11 Co2 O1 93.12(13) . . ?
O8 Co2 O1 94.54(13) 2 . ?
O6 Co2 O12 84.38(13) 2_455 . ?
O11 Co2 O12 90.88(13) . . ?
O8 Co2 O12 86.06(12) 2 . ?
O1 Co2 O12 175.78(13) . . ?
O6 Co2 O9 91.62(13) 2_455 2 ?
O11 Co2 O9 156.58(12) . 2 ?
O8 Co2 O9 58.54(13) 2 2 ?
O1 Co2 O9 80.00(12) . 2 ?
O12 Co2 O9 96.81(12) . 2 ?
O1 Co3 O1 180.00(17) 3_465 . ?
O1 Co3 O7 87.06(13) 3_465 2_455 ?
O1 Co3 O7 92.94(13) . 2_455 ?
O1 Co3 O7 92.94(13) 3_465 4_565 ?
O1 Co3 O7 87.06(13) . 4_565 ?
O7 Co3 O7 180.00(13) 2_455 4_565 ?
O1 Co3 O4 89.08(13) 3_465 1_455 ?
O1 Co3 O4 90.92(13) . 1_455 ?
O7 Co3 O4 87.46(12) 2_455 1_455 ?
O7 Co3 O4 92.54(12) 4_565 1_455 ?
O1 Co3 O4 90.92(13) 3_465 3_565 ?
O1 Co3 O4 89.08(13) . 3_565 ?
O7 Co3 O4 92.54(12) 2_455 3_565 ?
O7 Co3 O4 87.46(12) 4_565 3_565 ?
O4 Co3 O4 180.00(19) 1_455 3_565 ?
Co1 O1 Co3 120.25(16) . . ?
Co1 O1 Co2 103.11(16) . . ?
Co3 O1 Co2 112.79(15) . . ?
Co1 O1 H1A 106.6 . . ?
Co3 O1 H1A 106.6 . . ?
Co2 O1 H1A 106.6 . . ?
C7 O2 Co1 86.2(3) . . ?
C7 O3 Co1 95.3(3) . . ?
C8 O4 Co3 134.9(3) . 1_655 ?
C8 O5 Co1 123.9(3) . 1_655 ?
C16 O6 Co2 123.5(3) . 2_445 ?
C16 O7 Co3 124.7(3) . 2_445 ?
C17 O8 Co2 96.8(3) . 2_545 ?
C17 O9 Co1 116.3(3) . 2_545 ?
C17 O9 Co2 84.8(3) . 2_545 ?
Co1 O9 Co2 90.56(12) 2_545 2_545 ?
Co1 O10 H10B 106.5 . . ?
Co1 O10 H10C 108.7 . . ?
H10B O10 H10C 106.1 . . ?
Co2 O11 H11A 109.5 . . ?
Co2 O11 H11C 109.1 . . ?
H11A O11 H11C 109.5 . . ?
Co2 O12 H12C 108.9 . . ?
Co2 O12 H12A 109.9 . . ?
H12C O12 H12A 109.5 . . ?
H13D O13 H13C 109.5 . . ?
H14D O14 H14B 108.3 . . ?
H15A O15 H15C 109.5 . . ?
O16 O16 H16D 153.4 3_767 . ?
O16 O16 H16B 91.7 3_767 . ?
H16D O16 H16B 109.5 . . ?

loop_
_geom_bond_atom_site_label_1
_geom_bond_atom_site_label_2
_geom_bond_distance
_geom_bond_site_symmetry_2
_geom_bond_publ_flag
C1 C2 1.381(7) . ?
C1 C6 1.390(7) . ?
C1 C7 1.518(7) . ?
C2 C3 1.426(7) . ?
C2 H2 0.9300 . ?
C3 C4 1.375(7) . ?
C3 C9 1.532(7) . ?
C4 C5 1.416(6) . ?
C4 H4 0.9300 . ?
C5 C6 1.371(7) . ?
C5 C8 1.508(7) . ?
C6 H6 0.9300 . ?
C7 O2 1.260(6) . ?
C7 O3 1.290(6) . ?
C8 O4 1.246(6) . ?
C8 O5 1.257(6) . ?
C9 C10 1.500(7) . ?
C9 H9A 0.9700 . ?
C9 H9B 0.9700 . ?
C10 C11 1.370(7) . ?
C10 C15 1.416(7) . ?
C11 C12 1.408(7) . ?
C11 H11 0.9300 . ?
C12 C13 1.364(7) . ?
C12 C16 1.499(7) . ?
C13 C14 1.393(6) . ?
C13 H13 0.9300 . ?
C14 C15 1.388(7) . ?
C14 C17 1.496(6) . ?
C15 H15 0.9300 . ?
C16 O6 1.250(6) . ?
C16 O7 1.274(6) . ?
C17 O8 1.244(6) . ?
C17 O9 1.257(6) . ?
Co1 O5 2.015(3) 1_455 ?
Co1 O1 2.042(3) . ?
Co1 O3 2.069(3) . ?
Co1 O10 2.132(4) . ?
Co1 O9 2.263(3) 2 ?
Co1 O2 2.286(3) . ?
Co2 O6 1.976(4) 2_455 ?
Co2 O11 2.019(3) . ?
Co2 O8 2.074(3) 2 ?
Co2 O1 2.122(3) . ?
Co2 O12 2.138(3) . ?
Co2 O9 2.327(3) 2 ?
Co3 O1 2.087(4) 3_465 ?
Co3 O1 2.087(4) . ?
Co3 O7 2.112(3) 2_455 ?
Co3 O7 2.112(3) 4_565 ?
Co3 O4 2.144(4) 1_455 ?
Co3 O4 2.144(4) 3_565 ?
O1 H1A 0.9800 . ?
O4 Co3 2.144(4) 1_655 ?
O5 Co1 2.015(3) 1_655 ?
O6 Co2 1.976(4) 2_445 ?
O7 Co3 2.112(3) 2_445 ?
O8 Co2 2.074(3) 2_545 ?
O9 Co1 2.263(3) 2_545 ?
O9 Co2 2.327(3) 2_545 ?
O10 H10B 0.8500 . ?
O10 H10C 0.8500 . ?
O11 H11A 0.8499 . ?
O11 H11C 0.8501 . ?
O12 H12C 0.8499 . ?
O12 H12A 0.8500 . ?
O13 H13D 0.8501 . ?
O13 H13C 0.8499 . ?
O14 H14D 0.8500 . ?
O14 H14B 0.8500 . ?
O15 H15A 0.8499 . ?
O15 H15C 0.8501 . ?
O16 O16 1.271(13) 3_767 ?
O16 H16D 0.8499 . ?
O16 H16B 0.8500 . ?

loop_
_geom_hbond_atom_site_label_D
_geom_hbond_atom_site_label_H
_geom_hbond_atom_site_label_A
_geom_hbond_distance_DH
_geom_hbond_distance_HA
_geom_hbond_distance_DA
_geom_hbond_angle_DHA
_geom_hbond_site_symmetry_A
O1 H1A O16 0.98 1.91 2.783(8) 146.8 1_454
O10 H10B O7 0.85 2.03 2.674(5) 132.4 4_565
O10 H10C O4 0.85 2.27 2.906(5) 131.3 1_455
O11 H11A O4 0.85 1.86 2.653(4) 155.4 3_565
O11 H11C O10 0.85 2.19 2.814(5) 130.4 1_565
O12 H12A O2 0.85 2.27 2.907(5) 132.0 1_565
O13 H13D O15 0.85 2.33 2.935(5) 128.6 .
O13 H13C O2 0.85 2.18 2.882(5) 139.2 2
O14 H14D O10 0.85 2.19 2.886(5) 138.4 1_656
O16 H16D O1 0.85 1.93 2.783(8) 180.0 1_656
O15 H15C O13 0.85 2.33 2.818(4) 116.6 2_645
O16 H16B O3 0.85 2.01 2.733(8) 142.3 3_666
